data_4310569
loop_
_publ_author_name
'Hidetaka Nakai'
'Xile Hu'
'Lev N. Zakharov'
'Arnold L. Rheingold'
'Karsten Meyer'

_publ_section_title
;
 Synthesis and Characterization of N-Heterocyclic Carbene Complexes of
 Uranium(III)
;
_journal_name_full 'Inorganic Chemistry'
_journal_page_first 855
_journal_page_last 857
_journal_paper_doi 10.1021/ic035142j
_journal_volume 43
_journal_year 2004
_chemical_formula_sum 'C75 H105 N3 O3 U'
_chemical_formula_weight 1334.65
_chemical_name_systematic
; 
 ? 
;
_space_group_IT_number 19
_symmetry_cell_setting orthorhombic
_symmetry_space_group_name_Hall 'P 2ac 2ab'
_symmetry_space_group_name_H-M 'P 21 21 21'
_atom_sites_solution_hydrogens geom
_atom_sites_solution_primary direct
_atom_sites_solution_secondary difmap
_audit_creation_method SHELXL-97
_cell_angle_alpha 90.00
_cell_angle_beta 90.00
_cell_angle_gamma 90.00
_cell_formula_units_Z 8
_cell_length_a 21.9055(18)
_cell_length_b 23.9529(19)
_cell_length_c 25.759(2)
_cell_measurement_reflns_used 8449
_cell_measurement_temperature 100(2)
_cell_measurement_theta_max 27.10
_cell_measurement_theta_min 2.50
_cell_volume 13515.8(19)
_computing_cell_refinement 'Bruker SMART'
_computing_data_collection 'Bruker SMART'
_computing_data_reduction 'Bruker SAINT'
_computing_molecular_graphics 'Bruker SHELXTL'
_computing_publication_material 'Bruker SHELXTL'
_computing_structure_refinement 'SHELXL-97 (Sheldrick, 1997)'
_computing_structure_solution 'SHELXS-97 (Sheldrick, 1990)'
_diffrn_ambient_temperature 100(2)
_diffrn_measured_fraction_theta_full 0.998
_diffrn_measured_fraction_theta_max 0.998
_diffrn_measurement_device_type 'CCD area detector'
_diffrn_measurement_method 'phi and omega scans'
_diffrn_radiation_monochromator graphite
_diffrn_radiation_source 'fine-focus sealed tube'
_diffrn_radiation_type MoK\a
_diffrn_radiation_wavelength 0.71073
_diffrn_reflns_av_R_equivalents 0.0624
_diffrn_reflns_av_sigmaI/netI 0.0857
_diffrn_reflns_limit_h_max 25
_diffrn_reflns_limit_h_min -24
_diffrn_reflns_limit_k_max 17
_diffrn_reflns_limit_k_min -27
_diffrn_reflns_limit_l_max 30
_diffrn_reflns_limit_l_min -28
_diffrn_reflns_number 60115
_diffrn_reflns_theta_full 24.50
_diffrn_reflns_theta_max 24.50
_diffrn_reflns_theta_min 1.49
_exptl_absorpt_coefficient_mu 2.450
_exptl_absorpt_correction_T_max 1.000
_exptl_absorpt_correction_T_min 0.491
_exptl_absorpt_correction_type multi-scan
_exptl_absorpt_process_details SADABS
_exptl_crystal_colour Red-Brown
_exptl_crystal_density_diffrn 1.312
_exptl_crystal_density_meas 0
_exptl_crystal_density_method 'not measured'
_exptl_crystal_description Block
_exptl_crystal_F_000 5536
_exptl_crystal_size_max 0.39
_exptl_crystal_size_mid 0.20
_exptl_crystal_size_min 0.10
_refine_diff_density_max 3.733
_refine_diff_density_min -2.824
_refine_diff_density_rms 0.163
_refine_ls_abs_structure_details 'Flack H D (1983), Acta Cryst. A39, 876-881'
_refine_ls_abs_structure_Flack 0.152(9)
_refine_ls_extinction_method none
_refine_ls_goodness_of_fit_ref 1.271
_refine_ls_hydrogen_treatment mixed
_refine_ls_matrix_type full
_refine_ls_number_parameters 1411
_refine_ls_number_reflns 22140
_refine_ls_number_restraints 31
_refine_ls_restrained_S_all 1.270
_refine_ls_R_factor_all 0.0857
_refine_ls_R_factor_gt 0.0717
_refine_ls_shift/su_max 0.012
_refine_ls_shift/su_mean 0.000
_refine_ls_structure_factor_coef Fsqd
_refine_ls_weighting_details 'calc w=1/[\s^2^(Fo^2^)+(0.0000P)^2^+90.3696P] where P=(Fo^2^+2Fc^2^)/3'
_refine_ls_weighting_scheme calc
_refine_ls_wR_factor_gt 0.1597
_refine_ls_wR_factor_ref 0.1735
_reflns_number_gt 19064
_reflns_number_total 22140
_reflns_threshold_expression >2sigma(I)
_cod_data_source_file ic035142jsi20031110_074814.cif
_cod_data_source_block hide25
_cod_depositor_comments
;
The following automatic conversions were performed:
'_symmetry_cell_setting' value 'Orthorhombic' changed to 'orthorhombic'
according to '/home/saulius/struct/CIF-dictionaries/cif_core.dic'
dictionary named 'cif_core.dic' version 2.4.1 from
2010-06-29.

'_exptl_absorpt_correction_type' value 'Multi-scan' changed
to 'multi-scan' according to
'/home/saulius/struct/CIF-dictionaries/cif_core.dic' dictionary named
'cif_core.dic' version 2.4.1 from 2010-06-29.

Automatic conversion script
Id: cif_fix_enum 1527 2010-12-29 10:47:43Z saulius 
;
_cod_original_cell_volume 13516.0(19)
_cod_database_code 4310569

loop_
_symmetry_equiv_pos_as_xyz
'x, y, z'
'-x+1/2, -y, z+1/2'
'-x, y+1/2, -z+1/2'
'x+1/2, -y+1/2, -z'

loop_
_atom_site_label
_atom_site_type_symbol
_atom_site_fract_x
_atom_site_fract_y
_atom_site_fract_z
_atom_site_U_iso_or_equiv
_atom_site_adp_type
_atom_site_occupancy
_atom_site_symmetry_multiplicity
_atom_site_calc_flag
_atom_site_refinement_flags
_atom_site_disorder_assembly
_atom_site_disorder_group
U1 U 0.60119(2) 0.89516(2) 0.367260(18) 0.03539(12) Uani 1 1 d . . .
O1 O 0.6463(4) 0.9759(4) 0.3841(3) 0.042(2) Uani 1 1 d . . .
O2 O 0.6245(4) 0.8773(3) 0.2851(3) 0.038(2) Uani 1 1 d . . .
O3 O 0.6454(4) 0.8294(4) 0.4163(4) 0.044(2) Uani 1 1 d . . .
N1 N 0.5114(4) 0.9682(4) 0.3722(4) 0.037(2) Uani 1 1 d . . .
N2 N 0.4998(5) 0.8566(5) 0.3281(4) 0.040(3) Uani 1 1 d . . .
N3 N 0.5177(5) 0.8714(5) 0.4394(4) 0.045(3) Uani 1 1 d . . .
C1 C 0.4768(6) 0.9565(6) 0.3219(6) 0.045(3) Uiso 1 1 d . . .
H1A H 0.4727 0.9835 0.2951 0.054 Uiso 1 1 calc R . .
C2 C 0.4500(5) 0.8995(6) 0.3181(6) 0.045(3) Uani 1 1 d . . .
H2A H 0.4324 0.8938 0.2831 0.054 Uiso 1 1 calc R . .
H2B H 0.4169 0.8952 0.3440 0.054 Uiso 1 1 calc R . .
C3 C 0.4788(5) 0.8125(5) 0.3665(5) 0.040(3) Uani 1 1 d . . .
H3A H 0.4415 0.7943 0.3531 0.048 Uiso 1 1 calc R . .
H3B H 0.5109 0.7836 0.3700 0.048 Uiso 1 1 calc R . .
C4 C 0.4655(6) 0.8373(7) 0.4196(5) 0.053(4) Uani 1 1 d . . .
H4A H 0.4286 0.8610 0.4174 0.063 Uiso 1 1 calc R . .
H4B H 0.4569 0.8067 0.4444 0.063 Uiso 1 1 calc R . .
C5 C 0.4971(6) 0.9274(7) 0.4599(6) 0.051(4) Uani 1 1 d . . .
H5A H 0.4657 0.9214 0.4870 0.061 Uiso 1 1 calc R . .
H5B H 0.5322 0.9465 0.4763 0.061 Uiso 1 1 calc R . .
C6 C 0.4717(6) 0.9635(7) 0.4193(5) 0.045(3) Uani 1 1 d . . .
H6A H 0.4653 1.0013 0.4339 0.054 Uiso 1 1 calc R . .
H6B H 0.4314 0.9487 0.4087 0.054 Uiso 1 1 calc R . .
C7 C 0.5358(6) 1.0272(6) 0.3685(6) 0.045(3) Uani 1 1 d . . .
H7A H 0.5586 1.0313 0.3355 0.054 Uiso 1 1 calc R . .
H7B H 0.5010 1.0535 0.3676 0.054 Uiso 1 1 calc R . .
C8 C 0.5770(6) 1.0425(6) 0.4128(5) 0.044(3) Uani 1 1 d . . .
C9 C 0.5589(6) 1.0843(5) 0.4488(5) 0.042(3) Uani 1 1 d . . .
H9A H 0.5198 1.1009 0.4448 0.051 Uiso 1 1 calc R . .
C10 C 0.5954(6) 1.1019(5) 0.4894(5) 0.041(3) Uani 1 1 d . . .
C11 C 0.6532(6) 1.0755(5) 0.4919(5) 0.042(3) Uani 1 1 d . . .
H11A H 0.6803 1.0874 0.5185 0.050 Uiso 1 1 calc R . .
C12 C 0.6735(5) 1.0336(5) 0.4590(5) 0.032(3) Uani 1 1 d . . .
C13 C 0.6323(6) 1.0162(5) 0.4195(5) 0.034(3) Uani 1 1 d . . .
C14 C 0.5759(8) 1.1454(6) 0.5285(6) 0.054(4) Uani 1 1 d . . .
C15 C 0.5411(13) 1.1170(8) 0.5699(10) 0.149(14) Uani 1 1 d . . .
H15A H 0.5070 1.0963 0.5544 0.224 Uiso 1 1 calc R . .
H15B H 0.5252 1.1448 0.5943 0.224 Uiso 1 1 calc R . .
H15C H 0.5679 1.0910 0.5883 0.224 Uiso 1 1 calc R . .
C16 C 0.6290(9) 1.1766(9) 0.5533(9) 0.096(8) Uani 1 1 d . . .
H16A H 0.6554 1.1501 0.5716 0.144 Uiso 1 1 calc R . .
H16B H 0.6133 1.2042 0.5779 0.144 Uiso 1 1 calc R . .
H16C H 0.6526 1.1956 0.5262 0.144 Uiso 1 1 calc R . .
C17 C 0.5362(9) 1.1894(8) 0.5036(7) 0.082(6) Uani 1 1 d . . .
H17A H 0.5002 1.1716 0.4883 0.123 Uiso 1 1 calc R . .
H17B H 0.5594 1.2086 0.4764 0.123 Uiso 1 1 calc R . .
H17C H 0.5234 1.2164 0.5300 0.123 Uiso 1 1 calc R . .
C18 C 0.7353(5) 1.0045(5) 0.4662(4) 0.027(3) Uani 1 1 d . . .
C19 C 0.7736(6) 1.0095(5) 0.4154(5) 0.034(3) Uani 1 1 d . . .
H19A H 0.7498 0.9944 0.3858 0.041 Uiso 1 1 calc R . .
H19B H 0.7824 1.0493 0.4082 0.041 Uiso 1 1 calc R . .
C20 C 0.7247(6) 0.9423(5) 0.4793(5) 0.035(3) Uani 1 1 d . . .
H20A H 0.6998 0.9247 0.4517 0.042 Uiso 1 1 calc R . .
H20B H 0.7020 0.9392 0.5124 0.042 Uiso 1 1 calc R . .
C21 C 0.7730(5) 1.0293(5) 0.5099(4) 0.033(3) Uani 1 1 d . . .
H21A H 0.7502 1.0262 0.5429 0.040 Uiso 1 1 calc R . .
H21B H 0.7803 1.0694 0.5029 0.040 Uiso 1 1 calc R . .
C22 C 0.8332(6) 0.9774(5) 0.4204(5) 0.040(3) Uani 1 1 d . . .
H22A H 0.8567 0.9803 0.3873 0.048 Uiso 1 1 calc R . .
C23 C 0.7868(6) 0.9112(5) 0.4840(5) 0.037(3) Uani 1 1 d . . .
H23A H 0.7794 0.8709 0.4920 0.045 Uiso 1 1 calc R . .
C24 C 0.8352(6) 0.9985(5) 0.5151(5) 0.038(3) Uani 1 1 d . . .
H24A H 0.8591 1.0155 0.5441 0.045 Uiso 1 1 calc R . .
C25 C 0.8211(6) 0.9165(5) 0.4325(5) 0.042(3) Uani 1 1 d . . .
H25A H 0.8602 0.8960 0.4347 0.050 Uiso 1 1 calc R . .
H25B H 0.7965 0.8997 0.4043 0.050 Uiso 1 1 calc R . .
C26 C 0.8708(6) 1.0040(6) 0.4653(5) 0.041(3) Uani 1 1 d . . .
H26A H 0.9106 0.9847 0.4686 0.049 Uiso 1 1 calc R . .
H26B H 0.8787 1.0438 0.4577 0.049 Uiso 1 1 calc R . .
C27 C 0.8237(6) 0.9371(6) 0.5268(5) 0.042(3) Uani 1 1 d . . .
H27A H 0.8631 0.9173 0.5302 0.050 Uiso 1 1 calc R . .
H27B H 0.8014 0.9336 0.5601 0.050 Uiso 1 1 calc R . .
C28 C 0.5139(6) 0.8250(6) 0.2794(4) 0.036(3) Uani 1 1 d . . .
H28A H 0.4765 0.8051 0.2681 0.043 Uiso 1 1 calc R . .
H28B H 0.5453 0.7965 0.2872 0.043 Uiso 1 1 calc R . .
C29 C 0.5361(5) 0.8606(5) 0.2355(5) 0.034(3) Uani 1 1 d . . .
C30 C 0.5023(5) 0.8679(6) 0.1897(5) 0.040(3) Uani 1 1 d . . .
H30A H 0.4627 0.8520 0.1874 0.048 Uiso 1 1 calc R . .
C31 C 0.5250(6) 0.8977(6) 0.1473(5) 0.046(3) Uani 1 1 d . . .
C32 C 0.5810(6) 0.9241(5) 0.1555(5) 0.041(3) Uani 1 1 d . . .
H32A H 0.5955 0.9478 0.1285 0.049 Uiso 1 1 calc R . .
C33 C 0.6175(5) 0.9191(5) 0.1991(4) 0.031(3) Uani 1 1 d . . .
C34 C 0.5940(5) 0.8864(5) 0.2404(4) 0.033(3) Uani 1 1 d . . .
C35 C 0.4871(6) 0.9023(8) 0.0982(6) 0.058(4) Uani 1 1 d . . .
C36 C 0.4827(10) 0.8433(8) 0.0741(6) 0.084(7) Uani 1 1 d . . .
H36A H 0.4582 0.8449 0.0422 0.127 Uiso 1 1 calc R . .
H36B H 0.4633 0.8178 0.0989 0.127 Uiso 1 1 calc R . .
H36C H 0.5237 0.8296 0.0658 0.127 Uiso 1 1 calc R . .
C37 C 0.4244(8) 0.9232(11) 0.1084(7) 0.103(9) Uani 1 1 d . . .
H37A H 0.4016 0.9251 0.0757 0.154 Uiso 1 1 calc R . .
H37B H 0.4266 0.9605 0.1239 0.154 Uiso 1 1 calc R . .
H37C H 0.4036 0.8977 0.1324 0.154 Uiso 1 1 calc R . .
C38 C 0.5182(8) 0.9396(9) 0.0583(6) 0.080(6) Uani 1 1 d . . .
H38A H 0.4929 0.9416 0.0270 0.121 Uiso 1 1 calc R . .
H38B H 0.5582 0.9240 0.0494 0.121 Uiso 1 1 calc R . .
H38C H 0.5234 0.9771 0.0728 0.121 Uiso 1 1 calc R . .
C39 C 0.6804(5) 0.9456(5) 0.2036(4) 0.028(3) Uani 1 1 d . . .
C40 C 0.6966(5) 0.9807(6) 0.1549(5) 0.038(3) Uani 1 1 d . . .
H40A H 0.6667 1.0114 0.1509 0.045 Uiso 1 1 calc R . .
H40B H 0.6943 0.9569 0.1235 0.045 Uiso 1 1 calc R . .
C41 C 0.6859(5) 0.9852(5) 0.2499(4) 0.029(3) Uani 1 1 d . . .
H41A H 0.6563 1.0162 0.2458 0.035 Uiso 1 1 calc R . .
H41B H 0.6755 0.9648 0.2821 0.035 Uiso 1 1 calc R . .
C42 C 0.7291(5) 0.9000(6) 0.2090(5) 0.038(3) Uani 1 1 d . . .
H42A H 0.7205 0.8776 0.2404 0.046 Uiso 1 1 calc R . .
H42B H 0.7269 0.8748 0.1786 0.046 Uiso 1 1 calc R . .
C43 C 0.7615(6) 1.0052(6) 0.1600(5) 0.042(3) Uani 1 1 d . . .
H43A H 0.7713 1.0270 0.1279 0.050 Uiso 1 1 calc R . .
C44 C 0.7489(5) 1.0088(6) 0.2547(5) 0.037(3) Uani 1 1 d . . .
H44A H 0.7503 1.0334 0.2860 0.044 Uiso 1 1 calc R . .
C45 C 0.7935(6) 0.9244(6) 0.2128(5) 0.044(3) Uani 1 1 d . . .
H45A H 0.8239 0.8935 0.2161 0.053 Uiso 1 1 calc R . .
C46 C 0.7643(6) 1.0442(6) 0.2068(5) 0.046(3) Uani 1 1 d . . .
H46A H 0.7346 1.0749 0.2029 0.056 Uiso 1 1 calc R . .
H46B H 0.8057 1.0604 0.2103 0.056 Uiso 1 1 calc R . .
C47 C 0.8076(6) 0.9582(7) 0.1655(5) 0.050(4) Uani 1 1 d . . .
H47A H 0.8061 0.9340 0.1344 0.060 Uiso 1 1 calc R . .
H47B H 0.8492 0.9740 0.1684 0.060 Uiso 1 1 calc R . .
C48 C 0.7965(5) 0.9619(7) 0.2615(5) 0.048(4) Uani 1 1 d . . .
H48A H 0.8378 0.9781 0.2653 0.057 Uiso 1 1 calc R . .
H48B H 0.7872 0.9398 0.2930 0.057 Uiso 1 1 calc R . .
C49 C 0.5487(6) 0.8412(7) 0.4837(5) 0.048(4) Uani 1 1 d . . .
H49A H 0.5192 0.8369 0.5125 0.057 Uiso 1 1 calc R . .
H49B H 0.5830 0.8644 0.4964 0.057 Uiso 1 1 calc R . .
C50 C 0.5733(6) 0.7833(6) 0.4686(5) 0.044(4) Uani 1 1 d . . .
C51 C 0.5488(7) 0.7355(7) 0.4910(6) 0.052(4) Uani 1 1 d . . .
H51A H 0.5153 0.7381 0.5143 0.063 Uiso 1 1 calc R . .
C52 C 0.5731(8) 0.6851(8) 0.4793(6) 0.060(5) Uani 1 1 d . . .
C53 C 0.6243(7) 0.6818(7) 0.4471(6) 0.056(4) Uani 1 1 d . . .
H53A H 0.6419 0.6463 0.4404 0.067 Uiso 1 1 calc R . .
C54 C 0.6504(6) 0.7297(6) 0.4244(5) 0.044(3) Uani 1 1 d . . .
C55 C 0.6246(6) 0.7809(5) 0.4349(5) 0.041(3) Uani 1 1 d . . .
C56 C 0.5457(9) 0.6293(8) 0.5014(7) 0.081(6) Uani 1 1 d . . .
C57 C 0.534(2) 0.5895(12) 0.4581(9) 0.24(3) Uani 1 1 d . . .
H57A H 0.5159 0.5553 0.4719 0.366 Uiso 1 1 calc R . .
H57B H 0.5729 0.5805 0.4409 0.366 Uiso 1 1 calc R . .
H57C H 0.5063 0.6066 0.4330 0.366 Uiso 1 1 calc R . .
C58 C 0.4859(8) 0.6415(10) 0.5313(9) 0.111(9) Uani 1 1 d . . .
H58A H 0.4930 0.6715 0.5564 0.167 Uiso 1 1 calc R . .
H58B H 0.4728 0.6077 0.5496 0.167 Uiso 1 1 calc R . .
H58C H 0.4541 0.6529 0.5067 0.167 Uiso 1 1 calc R . .
C59 C 0.5909(9) 0.6033(6) 0.5406(7) 0.079(6) Uani 1 1 d . . .
H59A H 0.5964 0.6288 0.5700 0.118 Uiso 1 1 calc R . .
H59B H 0.6303 0.5971 0.5236 0.118 Uiso 1 1 calc R . .
H59C H 0.5747 0.5677 0.5531 0.118 Uiso 1 1 calc R . .
C60 C 0.7068(6) 0.7265(5) 0.3890(5) 0.039(3) Uani 1 1 d . . .
C61 C 0.7353(6) 0.6680(6) 0.3830(6) 0.053(4) Uani 1 1 d . . .
H61A H 0.7453 0.6532 0.4178 0.064 Uiso 1 1 calc R . .
H61B H 0.7048 0.6428 0.3671 0.064 Uiso 1 1 calc R . .
C62 C 0.6918(6) 0.7477(5) 0.3341(5) 0.040(3) Uani 1 1 d . . .
H62A H 0.6754 0.7861 0.3364 0.048 Uiso 1 1 calc R . .
H62B H 0.6599 0.7236 0.3186 0.048 Uiso 1 1 calc R . .
C63 C 0.7582(5) 0.7640(6) 0.4120(5) 0.042(3) Uani 1 1 d . . .
H63A H 0.7704 0.7493 0.4464 0.050 Uiso 1 1 calc R . .
H63B H 0.7424 0.8023 0.4170 0.050 Uiso 1 1 calc R . .
C64 C 0.7927(8) 0.6679(6) 0.3498(7) 0.061(4) Uani 1 1 d . . .
H64A H 0.8100 0.6293 0.3477 0.073 Uiso 1 1 calc R . .
C65 C 0.7484(6) 0.7474(5) 0.2991(6) 0.046(4) Uani 1 1 d . . .
H65A H 0.7370 0.7612 0.2637 0.055 Uiso 1 1 calc R . .
C66 C 0.8150(6) 0.7659(6) 0.3758(5) 0.048(3) Uani 1 1 d . . .
H66A H 0.8467 0.7912 0.3908 0.058 Uiso 1 1 calc R . .
C67 C 0.7739(7) 0.6885(7) 0.2950(7) 0.065(5) Uani 1 1 d . . .
H67A H 0.8099 0.6884 0.2717 0.078 Uiso 1 1 calc R . .
H67B H 0.7427 0.6633 0.2802 0.078 Uiso 1 1 calc R . .
C68 C 0.8393(7) 0.7076(6) 0.3730(8) 0.066(5) Uani 1 1 d . . .
H68A H 0.8503 0.6948 0.4083 0.079 Uiso 1 1 calc R . .
H68B H 0.8767 0.7072 0.3515 0.079 Uiso 1 1 calc R . .
C69 C 0.7958(6) 0.7868(6) 0.3231(5) 0.045(3) Uani 1 1 d . . .
H69A H 0.8319 0.7891 0.3001 0.054 Uiso 1 1 calc R . .
H69B H 0.7782 0.8247 0.3265 0.054 Uiso 1 1 calc R . .
U1' U 0.78377(2) 0.268104(19) 0.315216(18) 0.03325(11) Uani 1 1 d . . .
O1' O 0.8058(4) 0.3558(3) 0.3359(3) 0.034(2) Uani 1 1 d . . .
O2' O 0.7089(4) 0.2760(3) 0.2576(3) 0.0362(19) Uani 1 1 d . . .
O3' O 0.8627(3) 0.2328(4) 0.2702(3) 0.0362(19) Uani 1 1 d . . .
N1' N 0.8023(5) 0.2650(4) 0.4167(3) 0.031(2) Uani 1 1 d . . .
N2' N 0.6844(4) 0.2367(4) 0.3677(4) 0.035(2) Uani 1 1 d . . .
N3' N 0.7928(4) 0.1658(4) 0.3513(4) 0.031(2) Uani 1 1 d . . .
C1' C 0.7459(5) 0.2616(5) 0.4485(4) 0.033(3) Uani 1 1 d . . .
H1'A H 0.7476 0.2900 0.4764 0.040 Uiso 1 1 calc R . .
H1'B H 0.7434 0.2244 0.4650 0.040 Uiso 1 1 calc R . .
C2' C 0.6882(6) 0.2714(6) 0.4149(4) 0.041(3) Uani 1 1 d . . .
H2'A H 0.6517 0.2642 0.4365 0.049 Uiso 1 1 calc R . .
H2'B H 0.6871 0.3112 0.4045 0.049 Uiso 1 1 calc R . .
C3' C 0.6821(6) 0.1759(6) 0.3786(5) 0.042(3) Uani 1 1 d . . .
H3'A H 0.6407 0.1618 0.3706 0.050 Uiso 1 1 calc R . .
H3'B H 0.6896 0.1698 0.4161 0.050 Uiso 1 1 calc R . .
C4' C 0.7287(5) 0.1425(5) 0.3475(5) 0.036(3) Uani 1 1 d . . .
H4'A H 0.7288 0.1034 0.3601 0.043 Uiso 1 1 calc R . .
H4'B H 0.7161 0.1420 0.3106 0.043 Uiso 1 1 calc R . .
C5' C 0.8144(6) 0.1613(5) 0.4078(5) 0.039(3) Uani 1 1 d . . .
H5'A H 0.7793 0.1526 0.4306 0.047 Uiso 1 1 calc R . .
H5'B H 0.8446 0.1308 0.4110 0.047 Uiso 1 1 calc R . .
C6' C 0.8433(6) 0.2162(5) 0.4246(4) 0.033(3) Uani 1 1 d . . .
H6'A H 0.8543 0.2138 0.4619 0.039 Uiso 1 1 calc R . .
H6'B H 0.8814 0.2222 0.4047 0.039 Uiso 1 1 calc R . .
C7' C 0.8406(7) 0.3158(5) 0.4319(5) 0.042(3) Uani 1 1 d . . .
H7'A H 0.8541 0.3117 0.4684 0.050 Uiso 1 1 calc R . .
H7'B H 0.8776 0.3171 0.4098 0.050 Uiso 1 1 calc R . .
C8' C 0.8064(6) 0.3702(5) 0.4263(5) 0.040(3) Uani 1 1 d . . .
C9' C 0.7976(7) 0.4050(6) 0.4704(5) 0.046(3) Uani 1 1 d . . .
H9'A H 0.8093 0.3926 0.5039 0.056 Uiso 1 1 calc R . .
C10' C 0.7716(6) 0.4577(5) 0.4637(5) 0.041(3) Uani 1 1 d . . .
C11' C 0.7562(5) 0.4762(5) 0.4148(5) 0.029(3) Uani 1 1 d . . .
H11B H 0.7378 0.5119 0.4112 0.035 Uiso 1 1 calc R . .
C12' C 0.7672(5) 0.4429(5) 0.3684(5) 0.037(3) Uani 1 1 d . . .
C13' C 0.7934(6) 0.3888(5) 0.3760(5) 0.036(3) Uani 1 1 d . . .
C14' C 0.7623(6) 0.4955(6) 0.5120(5) 0.045(3) Uani 1 1 d . . .
C15' C 0.8120(9) 0.4886(11) 0.5492(8) 0.115(10) Uani 1 1 d . . .
H15D H 0.8053 0.5134 0.5789 0.173 Uiso 1 1 calc R . .
H15E H 0.8508 0.4980 0.5325 0.173 Uiso 1 1 calc R . .
H15F H 0.8131 0.4498 0.5611 0.173 Uiso 1 1 calc R . .
C16' C 0.7564(10) 0.5555(6) 0.4958(7) 0.080(6) Uani 1 1 d . . .
H16D H 0.7511 0.5790 0.5266 0.119 Uiso 1 1 calc R . .
H16E H 0.7208 0.5597 0.4730 0.119 Uiso 1 1 calc R . .
H16F H 0.7933 0.5670 0.4771 0.119 Uiso 1 1 calc R . .
C17' C 0.7027(8) 0.4783(7) 0.5377(6) 0.071(5) Uani 1 1 d . . .
H17D H 0.6956 0.5016 0.5684 0.106 Uiso 1 1 calc R . .
H17E H 0.7052 0.4390 0.5482 0.106 Uiso 1 1 calc R . .
H17F H 0.6690 0.4832 0.5131 0.106 Uiso 1 1 calc R . .
C18' C 0.7535(6) 0.4653(5) 0.3152(5) 0.037(3) Uani 1 1 d . . .
C19' C 0.8125(6) 0.4702(5) 0.2835(5) 0.037(3) Uani 1 1 d . . .
H19C H 0.8329 0.4333 0.2827 0.045 Uiso 1 1 calc R . .
H19D H 0.8402 0.4968 0.3010 0.045 Uiso 1 1 calc R . .
C20' C 0.7095(6) 0.4255(5) 0.2845(5) 0.042(3) Uani 1 1 d . . .
H20C H 0.7275 0.3876 0.2827 0.050 Uiso 1 1 calc R . .
H20D H 0.6700 0.4227 0.3031 0.050 Uiso 1 1 calc R . .
C21' C 0.7241(5) 0.5234(4) 0.3152(5) 0.035(3) Uani 1 1 d . . .
H21C H 0.7516 0.5500 0.3331 0.042 Uiso 1 1 calc R . .
H21D H 0.6852 0.5220 0.3348 0.042 Uiso 1 1 calc R . .
C22' C 0.8015(6) 0.4899(5) 0.2276(5) 0.040(3) Uani 1 1 d . . .
H22B H 0.8415 0.4922 0.2090 0.048 Uiso 1 1 calc R . .
C23' C 0.6988(7) 0.4471(6) 0.2303(5) 0.046(3) Uani 1 1 d . . .
H23B H 0.6707 0.4208 0.2119 0.055 Uiso 1 1 calc R . .
C24' C 0.7116(7) 0.5445(5) 0.2598(5) 0.044(3) Uani 1 1 d . . .
H24B H 0.6924 0.5823 0.2613 0.053 Uiso 1 1 calc R . .
C25' C 0.7607(6) 0.4491(6) 0.2001(6) 0.047(3) Uani 1 1 d . . .
H25C H 0.7798 0.4116 0.1996 0.057 Uiso 1 1 calc R . .
H25D H 0.7538 0.4612 0.1638 0.057 Uiso 1 1 calc R . .
C26' C 0.7733(6) 0.5478(6) 0.2303(5) 0.045(3) Uani 1 1 d . . .
H26C H 0.7664 0.5623 0.1947 0.054 Uiso 1 1 calc R . .
H26D H 0.8013 0.5737 0.2485 0.054 Uiso 1 1 calc R . .
C27' C 0.6697(6) 0.5041(6) 0.2309(6) 0.047(3) Uani 1 1 d . . .
H27C H 0.6295 0.5023 0.2485 0.056 Uiso 1 1 calc R . .
H27D H 0.6632 0.5173 0.1949 0.056 Uiso 1 1 calc R . .
C28' C 0.6280(5) 0.2549(7) 0.3391(5) 0.047(4) Uani 1 1 d . . .
H28C H 0.5918 0.2460 0.3605 0.056 Uiso 1 1 calc R . .
H28D H 0.6294 0.2960 0.3346 0.056 Uiso 1 1 calc R . .
C29' C 0.6205(5) 0.2284(6) 0.2870(4) 0.032(3) Uani 1 1 d . . .
C30' C 0.5697(5) 0.1935(6) 0.2767(5) 0.041(3) Uani 1 1 d . . .
H30B H 0.5417 0.1851 0.3038 0.049 Uiso 1 1 calc R . .
C31' C 0.5600(5) 0.1712(5) 0.2273(5) 0.038(3) Uani 1 1 d . . .
C32' C 0.6031(5) 0.1861(5) 0.1879(6) 0.039(3) Uani 1 1 d . . .
H32B H 0.5974 0.1711 0.1541 0.047 Uiso 1 1 calc R . .
C33' C 0.6532(5) 0.2218(5) 0.1961(4) 0.035(3) Uani 1 1 d . . .
C34' C 0.6610(5) 0.2413(5) 0.2459(5) 0.035(3) Uani 1 1 d . . .
C35' C 0.5073(6) 0.1328(6) 0.2133(6) 0.047(4) Uani 1 1 d . . .
C36' C 0.4663(6) 0.1606(7) 0.1713(7) 0.062(5) Uani 1 1 d . . .
H36D H 0.4511 0.1965 0.1843 0.092 Uiso 1 1 calc R . .
H36E H 0.4317 0.1361 0.1634 0.092 Uiso 1 1 calc R . .
H36F H 0.4902 0.1668 0.1397 0.092 Uiso 1 1 calc R . .
C37' C 0.5300(7) 0.0775(7) 0.1928(8) 0.074(5) Uani 1 1 d . . .
H37D H 0.5556 0.0595 0.2191 0.111 Uiso 1 1 calc R . .
H37E H 0.5541 0.0838 0.1612 0.111 Uiso 1 1 calc R . .
H37F H 0.4952 0.0534 0.1847 0.111 Uiso 1 1 calc R . .
C38' C 0.4673(7) 0.1219(8) 0.2606(7) 0.073(5) Uani 1 1 d . . .
H38D H 0.4919 0.1048 0.2881 0.109 Uiso 1 1 calc R . .
H38E H 0.4339 0.0967 0.2511 0.109 Uiso 1 1 calc R . .
H38F H 0.4503 0.1573 0.2731 0.109 Uiso 1 1 calc R . .
C39' C 0.6968(5) 0.2360(5) 0.1515(4) 0.027(2) Uani 1 1 d . . .
C40' C 0.6756(6) 0.2137(6) 0.0990(5) 0.040(3) Uani 1 1 d . . .
H40C H 0.6353 0.2300 0.0905 0.048 Uiso 1 1 calc R . .
H40D H 0.6707 0.1727 0.1012 0.048 Uiso 1 1 calc R . .
C41' C 0.7052(6) 0.2998(5) 0.1462(4) 0.032(3) Uani 1 1 d . . .
H41C H 0.7194 0.3154 0.1797 0.039 Uiso 1 1 calc R . .
H41D H 0.6656 0.3173 0.1375 0.039 Uiso 1 1 calc R . .
C42' C 0.7603(6) 0.2091(5) 0.1628(5) 0.033(3) Uani 1 1 d . . .
H42C H 0.7759 0.2228 0.1966 0.039 Uiso 1 1 calc R . .
H42D H 0.7560 0.1680 0.1651 0.039 Uiso 1 1 calc R . .
C43' C 0.7211(6) 0.2278(5) 0.0557(5) 0.041(3) Uani 1 1 d . . .
H43B H 0.7050 0.2133 0.0220 0.050 Uiso 1 1 calc R . .
C44' C 0.7523(6) 0.3134(6) 0.1033(5) 0.045(3) Uani 1 1 d . . .
H44B H 0.7579 0.3548 0.1011 0.054 Uiso 1 1 calc R . .
C45' C 0.8046(5) 0.2235(5) 0.1208(4) 0.037(3) Uani 1 1 d . . .
H45B H 0.8450 0.2064 0.1295 0.044 Uiso 1 1 calc R . .
C46' C 0.7294(6) 0.2919(5) 0.0515(4) 0.042(3) Uani 1 1 d . . .
H46C H 0.7592 0.3008 0.0238 0.050 Uiso 1 1 calc R . .
H46D H 0.6900 0.3098 0.0427 0.050 Uiso 1 1 calc R . .
C47' C 0.7826(7) 0.1995(5) 0.0675(5) 0.046(3) Uani 1 1 d . . .
H47C H 0.8127 0.2080 0.0399 0.055 Uiso 1 1 calc R . .
H47D H 0.7775 0.1585 0.0697 0.055 Uiso 1 1 calc R . .
C48' C 0.8126(6) 0.2863(6) 0.1170(6) 0.049(4) Uani 1 1 d . . .
H48C H 0.8275 0.3012 0.1505 0.059 Uiso 1 1 calc R . .
H48D H 0.8433 0.2952 0.0900 0.059 Uiso 1 1 calc R . .
C49' C 0.8341(6) 0.1324(5) 0.3163(6) 0.043(3) Uani 1 1 d . . .
H49C H 0.8344 0.0930 0.3278 0.052 Uiso 1 1 calc R . .
H49D H 0.8182 0.1337 0.2804 0.052 Uiso 1 1 calc R . .
C50' C 0.8975(6) 0.1548(5) 0.3173(6) 0.041(3) Uani 1 1 d . . .
C51' C 0.9452(6) 0.1250(6) 0.3412(6) 0.049(4) Uani 1 1 d . . .
H51B H 0.9365 0.0905 0.3578 0.059 Uiso 1 1 calc R . .
C52' C 1.0044(7) 0.1449(6) 0.3410(5) 0.047(3) Uani 1 1 d . A .
C53' C 1.0151(6) 0.1949(7) 0.3149(6) 0.054(4) Uani 1 1 d . . .
H53B H 1.0558 0.2086 0.3138 0.065 Uiso 1 1 calc R . .
C54' C 0.9696(5) 0.2265(5) 0.2902(4) 0.034(3) Uani 1 1 d . . .
C55' C 0.9109(4) 0.2040(5) 0.2916(5) 0.029(3) Uani 1 1 d . . .
C56' C 1.0554(7) 0.1144(8) 0.3706(7) 0.067(5) Uani 1 1 d . . .
C57' C 1.053(2) 0.0514(18) 0.3525(18) 0.085(14) Uiso 0.49(3) 1 d P A 1
C58' C 1.0435(15) 0.1194(14) 0.4265(12) 0.051(9) Uiso 0.49(3) 1 d P A 1
C59' C 1.1219(18) 0.1461(17) 0.3586(16) 0.078(13) Uiso 0.49(3) 1 d P A 1
C57A C 1.038(2) 0.056(2) 0.3964(19) 0.098(15) Uiso 0.51(3) 1 d P A 2
C58A C 1.0732(17) 0.1483(15) 0.4208(13) 0.065(10) Uiso 0.51(3) 1 d P A 2
C59A C 1.1088(14) 0.1087(14) 0.3373(12) 0.060(9) Uiso 0.51(3) 1 d P A 2
C60' C 0.9835(6) 0.2805(6) 0.2628(5) 0.043(3) Uani 1 1 d . . .
C61' C 0.9611(7) 0.2790(6) 0.2059(5) 0.049(4) Uani 1 1 d . . .
H61C H 0.9169 0.2702 0.2052 0.059 Uiso 1 1 calc R . .
H61D H 0.9829 0.2491 0.1869 0.059 Uiso 1 1 calc R . .
C62' C 0.9534(5) 0.3320(5) 0.2900(5) 0.039(3) Uani 1 1 d . . .
H62C H 0.9088 0.3257 0.2924 0.047 Uiso 1 1 calc R . .
H62D H 0.9694 0.3347 0.3259 0.047 Uiso 1 1 calc R . .
C63' C 1.0535(6) 0.2952(6) 0.2596(6) 0.045(3) Uani 1 1 d . . .
H63C H 1.0707 0.2974 0.2950 0.054 Uiso 1 1 calc R . .
H63D H 1.0753 0.2653 0.2406 0.054 Uiso 1 1 calc R . .
C64' C 0.9723(6) 0.3361(7) 0.1781(6) 0.058(4) Uani 1 1 d . . .
H64B H 0.9555 0.3344 0.1421 0.070 Uiso 1 1 calc R . .
C65' C 0.9645(7) 0.3852(6) 0.2631(7) 0.058(4) Uani 1 1 d . . .
H65B H 0.9438 0.4164 0.2821 0.070 Uiso 1 1 calc R . .
C66' C 1.0633(6) 0.3505(7) 0.2319(7) 0.057(4) Uani 1 1 d . . .
H66B H 1.1082 0.3579 0.2314 0.068 Uiso 1 1 calc R . .
C67' C 0.9399(6) 0.3813(7) 0.2080(7) 0.064(5) Uani 1 1 d . . .
H67C H 0.8956 0.3731 0.2091 0.077 Uiso 1 1 calc R . .
H67D H 0.9456 0.4175 0.1902 0.077 Uiso 1 1 calc R . .
C68' C 1.0416(7) 0.3471(8) 0.1757(7) 0.065(5) Uani 1 1 d . . .
H68C H 1.0627 0.3164 0.1573 0.078 Uiso 1 1 calc R . .
H68D H 1.0501 0.3826 0.1573 0.078 Uiso 1 1 calc R . .
C69' C 1.0339(6) 0.3981(7) 0.2571(8) 0.074(6) Uani 1 1 d . . .
H69C H 1.0397 0.4322 0.2359 0.088 Uiso 1 1 calc R . .
H69D H 1.0525 0.4046 0.2916 0.088 Uiso 1 1 calc R . .
C1S C 1.0649(12) 0.0184(11) 0.0997(10) 0.117(8) Uiso 1 1 d D . .
H1SA H 1.0866 -0.0173 0.1004 0.175 Uiso 1 1 calc R . .
H1SB H 1.0945 0.0490 0.0974 0.175 Uiso 1 1 calc R . .
H1SC H 1.0377 0.0196 0.0694 0.175 Uiso 1 1 calc R . .
C2S C 1.027(2) 0.0248(17) 0.1492(16) 0.31(3) Uiso 1 1 d D . .
H2SA H 1.0006 -0.0084 0.1527 0.375 Uiso 1 1 calc R . .
H2SB H 1.0555 0.0249 0.1792 0.375 Uiso 1 1 calc R . .
C3S C 0.9886(10) 0.0754(9) 0.1522(8) 0.080(6) Uiso 1 1 d D . .
C4S C 0.9372(16) 0.0695(18) 0.1108(14) 0.23(2) Uiso 1 1 d D . .
H4SA H 0.9155 0.0341 0.1160 0.348 Uiso 1 1 calc R . .
H4SB H 0.9552 0.0701 0.0760 0.348 Uiso 1 1 calc R . .
H4SC H 0.9084 0.1006 0.1143 0.348 Uiso 1 1 calc R . .
C5S C 0.9504(19) 0.0767(19) 0.2001(13) 0.26(2) Uiso 1 1 d D . .
H5SA H 0.9385 0.0385 0.2095 0.395 Uiso 1 1 calc R . .
H5SB H 0.9137 0.0991 0.1938 0.395 Uiso 1 1 calc R . .
H5SC H 0.9739 0.0933 0.2286 0.395 Uiso 1 1 calc R . .
C6S C 1.019(2) 0.1305(15) 0.145(2) 0.32(3) Uiso 1 1 d D . .
H6SA H 1.0498 0.1359 0.1714 0.478 Uiso 1 1 calc R . .
H6SB H 0.9880 0.1602 0.1472 0.478 Uiso 1 1 calc R . .
H6SC H 1.0377 0.1317 0.1102 0.478 Uiso 1 1 calc R . .
C7S C 0.8198(15) 0.1874(13) 0.5786(13) 0.161(13) Uiso 1 1 d D . .
H7SA H 0.8248 0.1720 0.5436 0.242 Uiso 1 1 calc R . .
H7SB H 0.7762 0.1899 0.5870 0.242 Uiso 1 1 calc R . .
H7SC H 0.8401 0.1630 0.6038 0.242 Uiso 1 1 calc R . .
C8S C 0.8479(16) 0.2448(12) 0.5809(9) 0.28(3) Uiso 1 1 d D . .
H8SA H 0.8927 0.2413 0.5770 0.339 Uiso 1 1 calc R . .
H8SB H 0.8325 0.2671 0.5513 0.339 Uiso 1 1 calc R . .
C9S C 0.8340(8) 0.2759(7) 0.6314(7) 0.103(7) Uiso 1 1 d D . .
C10S C 0.7650(9) 0.2762(16) 0.6406(13) 0.29(3) Uiso 1 1 d D . .
H10A H 0.7447 0.2954 0.6118 0.442 Uiso 1 1 calc R . .
H10B H 0.7561 0.2958 0.6732 0.442 Uiso 1 1 calc R . .
H10C H 0.7501 0.2377 0.6428 0.442 Uiso 1 1 calc R . .
C11S C 0.8668(9) 0.2472(8) 0.6770(7) 0.095(6) Uiso 1 1 d D . .
H11C H 0.9109 0.2475 0.6708 0.142 Uiso 1 1 calc R . .
H11D H 0.8526 0.2085 0.6799 0.142 Uiso 1 1 calc R . .
H11E H 0.8577 0.2672 0.7092 0.142 Uiso 1 1 calc R . .
C12S C 0.8573(17) 0.3360(9) 0.6266(13) 0.34(3) Uiso 1 1 d D . .
H12A H 0.9012 0.3356 0.6190 0.504 Uiso 1 1 calc R . .
H12B H 0.8502 0.3559 0.6593 0.504 Uiso 1 1 calc R . .
H12C H 0.8356 0.3550 0.5984 0.504 Uiso 1 1 calc R . .

loop_
_atom_site_aniso_label
_atom_site_aniso_U_11
_atom_site_aniso_U_22
_atom_site_aniso_U_33
_atom_site_aniso_U_23
_atom_site_aniso_U_13
_atom_site_aniso_U_12
U1 0.0257(2) 0.0469(3) 0.0335(2) -0.0003(2) -0.0026(2) -0.0019(2)
O1 0.023(4) 0.067(6) 0.036(5) -0.005(4) -0.001(4) 0.015(4)
O2 0.034(5) 0.040(5) 0.041(5) 0.002(4) -0.006(4) -0.003(4)
O3 0.040(5) 0.037(5) 0.054(6) -0.002(4) -0.002(4) -0.012(4)
N1 0.012(4) 0.058(7) 0.040(6) -0.004(5) 0.001(4) 0.014(4)
N2 0.036(6) 0.065(8) 0.019(5) -0.007(5) -0.003(4) -0.018(5)
N3 0.039(7) 0.059(8) 0.036(6) 0.003(5) 0.002(5) -0.015(5)
C2 0.013(5) 0.070(9) 0.053(8) 0.008(8) -0.024(6) -0.005(6)
C3 0.022(6) 0.051(8) 0.047(7) 0.007(7) 0.000(6) -0.032(5)
C4 0.036(8) 0.083(11) 0.039(8) 0.004(7) 0.005(6) -0.034(7)
C5 0.027(7) 0.077(11) 0.049(9) -0.024(8) -0.004(6) -0.002(7)
C6 0.023(6) 0.079(11) 0.033(7) -0.006(7) -0.003(5) 0.002(6)
C7 0.034(7) 0.050(8) 0.050(8) -0.011(7) -0.010(7) 0.008(6)
C8 0.035(7) 0.046(8) 0.051(8) 0.002(6) -0.019(6) -0.006(6)
C9 0.042(8) 0.036(7) 0.048(8) 0.007(6) -0.004(6) 0.005(6)
C10 0.048(7) 0.018(6) 0.057(8) -0.003(5) -0.004(6) 0.019(6)
C11 0.033(7) 0.040(7) 0.052(8) 0.012(6) 0.001(6) 0.017(6)
C12 0.024(6) 0.036(7) 0.036(7) -0.005(5) -0.005(5) -0.005(5)
C13 0.033(7) 0.033(7) 0.036(7) -0.009(5) -0.004(5) 0.012(5)
C14 0.074(11) 0.038(8) 0.048(9) 0.008(6) 0.020(8) 0.013(7)
C15 0.24(3) 0.040(11) 0.17(2) -0.017(12) 0.16(2) -0.035(15)
C16 0.080(14) 0.093(15) 0.116(18) -0.068(14) -0.011(13) 0.016(12)
C17 0.081(13) 0.076(12) 0.088(14) -0.040(11) -0.038(11) 0.044(10)
C18 0.029(6) 0.027(6) 0.025(6) 0.005(4) -0.006(5) 0.008(5)
C19 0.034(7) 0.036(7) 0.031(6) 0.005(5) 0.006(5) 0.016(6)
C20 0.033(7) 0.032(6) 0.041(7) -0.006(5) -0.002(6) 0.001(5)
C21 0.037(7) 0.034(6) 0.028(6) 0.009(5) -0.011(5) -0.009(5)
C22 0.046(8) 0.039(7) 0.035(7) 0.004(6) 0.000(6) 0.011(6)
C23 0.033(7) 0.035(7) 0.043(7) -0.003(5) -0.004(6) -0.004(6)
C24 0.032(7) 0.043(8) 0.038(7) -0.008(5) -0.020(6) -0.003(6)
C25 0.031(7) 0.040(7) 0.054(8) -0.001(6) -0.020(6) 0.015(5)
C26 0.024(6) 0.043(8) 0.056(9) 0.004(6) -0.015(6) -0.013(6)
C27 0.032(7) 0.051(8) 0.043(7) 0.007(6) -0.009(6) -0.005(6)
C28 0.033(7) 0.059(9) 0.016(6) -0.006(5) -0.015(5) -0.022(6)
C29 0.026(6) 0.050(8) 0.028(6) -0.002(5) 0.004(5) -0.011(6)
C30 0.026(6) 0.065(9) 0.029(6) -0.008(6) -0.011(5) -0.021(6)
C31 0.039(7) 0.054(8) 0.044(8) 0.002(6) 0.000(6) -0.008(7)
C32 0.040(7) 0.045(8) 0.038(7) 0.003(6) -0.002(6) -0.014(6)
C33 0.028(6) 0.043(7) 0.022(6) 0.002(5) -0.001(4) -0.003(5)
C34 0.027(6) 0.041(7) 0.032(6) 0.004(5) 0.000(5) 0.005(5)
C35 0.038(8) 0.092(13) 0.044(8) 0.010(8) -0.005(6) -0.027(8)
C36 0.119(17) 0.096(15) 0.038(9) -0.005(9) -0.028(10) -0.039(13)
C37 0.044(10) 0.22(3) 0.048(10) 0.024(13) -0.007(8) 0.030(13)
C38 0.060(11) 0.142(18) 0.039(9) 0.023(10) -0.010(8) -0.034(11)
C39 0.019(6) 0.032(6) 0.031(6) -0.009(5) -0.007(5) -0.004(5)
C40 0.025(6) 0.060(9) 0.028(6) 0.008(6) -0.005(5) -0.007(6)
C41 0.022(6) 0.035(7) 0.032(6) 0.001(5) -0.005(5) 0.000(5)
C42 0.021(6) 0.055(8) 0.039(7) -0.008(6) -0.009(5) -0.005(6)
C43 0.032(7) 0.046(8) 0.046(8) -0.003(6) 0.006(6) -0.012(6)
C44 0.022(6) 0.050(8) 0.039(7) -0.004(6) 0.001(5) -0.009(5)
C45 0.033(8) 0.056(9) 0.043(8) 0.004(6) 0.007(6) -0.001(6)
C46 0.035(7) 0.052(9) 0.051(8) 0.002(6) -0.002(6) -0.018(6)
C47 0.020(6) 0.083(11) 0.047(8) -0.003(7) -0.005(6) -0.005(6)
C48 0.013(6) 0.093(12) 0.037(7) -0.002(7) -0.007(5) -0.005(6)
C49 0.035(8) 0.083(11) 0.025(7) 0.008(6) -0.006(6) -0.012(7)
C50 0.040(7) 0.070(10) 0.021(6) 0.002(6) -0.005(5) -0.023(7)
C51 0.045(8) 0.059(10) 0.052(9) 0.011(8) -0.005(7) -0.017(8)
C52 0.062(10) 0.077(12) 0.040(8) 0.017(8) -0.021(8) -0.043(9)
C53 0.055(9) 0.061(10) 0.053(9) 0.012(7) -0.002(7) -0.022(8)
C54 0.049(8) 0.040(7) 0.041(7) 0.011(6) 0.006(6) -0.011(7)
C55 0.045(8) 0.027(7) 0.052(8) 0.004(6) -0.005(6) -0.006(6)
C56 0.091(14) 0.090(14) 0.061(11) 0.004(10) 0.003(10) -0.056(12)
C57 0.49(7) 0.18(3) 0.060(15) -0.012(16) 0.02(2) -0.27(4)
C58 0.051(12) 0.16(2) 0.127(19) 0.077(17) -0.012(12) -0.045(13)
C59 0.110(15) 0.029(8) 0.097(13) 0.018(8) 0.041(12) -0.006(10)
C60 0.046(8) 0.025(6) 0.046(7) -0.002(5) -0.016(6) -0.003(6)
C61 0.038(8) 0.038(8) 0.083(12) -0.007(7) -0.008(7) 0.011(6)
C62 0.037(7) 0.044(8) 0.040(7) 0.000(5) -0.009(6) -0.007(5)
C63 0.031(6) 0.033(7) 0.062(9) 0.006(6) -0.021(6) -0.005(6)
C64 0.060(10) 0.040(8) 0.083(12) -0.012(7) -0.008(9) 0.014(7)
C65 0.040(8) 0.043(8) 0.053(9) -0.009(6) 0.008(6) 0.002(6)
C66 0.042(7) 0.050(8) 0.053(9) -0.006(7) -0.006(6) -0.007(7)
C67 0.047(10) 0.060(10) 0.088(13) -0.027(9) -0.002(9) 0.006(8)
C68 0.046(9) 0.050(9) 0.101(14) -0.023(9) -0.008(9) -0.005(7)
C69 0.035(7) 0.055(8) 0.046(8) -0.006(6) 0.016(6) 0.001(6)
U1' 0.0338(2) 0.0319(2) 0.0341(2) 0.0007(2) -0.0003(2) 0.0015(2)
O1' 0.053(5) 0.034(5) 0.016(4) -0.007(3) -0.010(3) -0.002(4)
O2' 0.044(5) 0.033(4) 0.032(4) 0.002(3) 0.013(4) -0.013(4)
O3' 0.021(4) 0.051(5) 0.037(5) 0.001(4) 0.001(3) 0.000(4)
N1' 0.055(6) 0.029(5) 0.008(4) -0.006(4) -0.004(4) 0.002(5)
N2' 0.039(5) 0.041(6) 0.024(5) 0.002(5) -0.019(5) 0.000(5)
N3' 0.030(5) 0.030(5) 0.034(5) -0.010(4) -0.002(4) -0.005(4)
C1' 0.048(7) 0.043(7) 0.008(5) 0.002(5) 0.019(5) -0.002(6)
C2' 0.034(7) 0.064(9) 0.025(6) -0.010(6) 0.000(5) 0.007(7)
C3' 0.026(6) 0.056(9) 0.044(8) 0.000(6) -0.001(6) -0.001(6)
C4' 0.023(6) 0.047(7) 0.037(7) -0.001(5) 0.008(5) -0.005(5)
C5' 0.047(8) 0.027(7) 0.043(8) 0.014(5) -0.007(6) 0.005(6)
C6' 0.036(7) 0.042(7) 0.020(6) 0.003(5) 0.001(5) 0.000(5)
C7' 0.053(9) 0.035(7) 0.037(7) 0.001(6) -0.006(6) -0.005(6)
C8' 0.049(8) 0.030(7) 0.040(7) 0.007(5) 0.007(6) -0.003(6)
C9' 0.064(9) 0.052(9) 0.023(6) -0.008(6) 0.006(6) -0.012(7)
C10' 0.040(8) 0.042(8) 0.043(7) -0.019(6) 0.006(6) -0.013(6)
C11' 0.016(5) 0.029(6) 0.042(7) -0.001(5) 0.012(5) -0.003(5)
C12' 0.038(7) 0.043(7) 0.030(6) 0.002(6) 0.004(6) -0.008(5)
C13' 0.044(7) 0.022(6) 0.043(7) -0.005(5) 0.018(6) -0.007(5)
C14' 0.039(8) 0.054(9) 0.042(8) -0.009(6) 0.019(6) -0.002(6)
C15' 0.075(14) 0.18(2) 0.088(15) -0.080(16) -0.049(12) 0.063(15)
C16' 0.134(18) 0.043(9) 0.062(11) -0.027(8) 0.029(11) -0.014(10)
C17' 0.078(12) 0.076(11) 0.058(10) -0.033(8) 0.039(9) -0.018(9)
C18' 0.037(7) 0.032(6) 0.043(7) -0.004(6) -0.004(6) -0.010(5)
C19' 0.037(7) 0.035(7) 0.040(7) 0.008(5) -0.003(6) -0.007(6)
C20' 0.037(7) 0.036(7) 0.051(8) 0.000(6) -0.004(6) -0.016(6)
C21' 0.025(6) 0.029(6) 0.050(7) -0.002(6) -0.006(6) 0.001(5)
C22' 0.037(7) 0.037(7) 0.045(8) 0.006(6) -0.005(6) -0.010(6)
C23' 0.056(9) 0.037(7) 0.045(8) -0.002(6) -0.006(7) -0.005(6)
C24' 0.053(8) 0.026(6) 0.053(8) -0.003(5) -0.016(7) 0.005(6)
C25' 0.042(8) 0.045(8) 0.055(9) 0.006(6) -0.007(6) -0.005(6)
C26' 0.043(8) 0.044(8) 0.048(8) 0.010(6) -0.002(7) -0.011(6)
C27' 0.031(7) 0.054(9) 0.054(9) -0.001(7) -0.005(6) 0.002(6)
C28' 0.016(6) 0.082(11) 0.044(8) 0.005(7) -0.008(5) 0.006(6)
C29' 0.014(5) 0.047(7) 0.036(6) 0.007(6) 0.003(4) 0.011(5)
C30' 0.022(6) 0.054(8) 0.048(8) 0.019(6) -0.009(6) 0.002(6)
C31' 0.012(6) 0.046(8) 0.056(8) 0.011(6) -0.015(5) -0.001(5)
C32' 0.028(6) 0.033(6) 0.058(8) 0.004(6) -0.002(7) -0.001(5)
C33' 0.031(6) 0.042(7) 0.031(7) -0.001(5) 0.006(5) -0.002(5)
C34' 0.021(6) 0.043(8) 0.041(7) 0.001(6) -0.001(5) 0.003(5)
C35' 0.027(7) 0.050(9) 0.063(9) 0.030(7) -0.010(6) -0.007(6)
C36' 0.032(8) 0.066(10) 0.087(13) 0.020(9) -0.018(8) -0.012(7)
C37' 0.052(10) 0.057(10) 0.113(16) 0.011(10) -0.028(10) -0.020(8)
C38' 0.039(9) 0.090(14) 0.088(13) 0.010(10) -0.007(9) -0.031(9)
C39' 0.022(5) 0.023(6) 0.037(6) 0.000(5) 0.002(4) 0.002(5)
C40' 0.042(8) 0.046(8) 0.032(7) -0.009(5) -0.007(6) -0.011(6)
C41' 0.035(7) 0.026(6) 0.036(7) 0.000(5) 0.000(5) 0.000(5)
C42' 0.040(7) 0.031(6) 0.027(6) 0.000(5) 0.001(5) 0.001(5)
C43' 0.050(8) 0.042(7) 0.032(6) -0.011(6) 0.006(6) -0.002(7)
C44' 0.044(8) 0.037(7) 0.053(9) 0.003(6) 0.002(7) -0.014(6)
C45' 0.031(6) 0.048(8) 0.032(7) 0.001(5) 0.000(5) 0.000(6)
C46' 0.052(9) 0.053(8) 0.019(6) -0.001(5) 0.006(6) 0.006(6)
C47' 0.049(8) 0.043(8) 0.045(8) 0.001(6) 0.005(7) -0.013(7)
C48' 0.031(7) 0.066(10) 0.050(9) -0.005(7) 0.012(6) -0.003(6)
C49' 0.058(8) 0.028(6) 0.044(7) -0.004(6) 0.005(7) 0.016(6)
C50' 0.026(6) 0.040(7) 0.059(8) -0.008(6) -0.006(7) 0.007(5)
C51' 0.044(8) 0.045(8) 0.058(9) 0.006(6) -0.007(7) 0.023(6)
C52' 0.047(9) 0.052(9) 0.042(8) 0.003(7) -0.001(6) 0.017(7)
C53' 0.034(7) 0.082(11) 0.045(8) -0.010(8) -0.017(7) 0.015(7)
C54' 0.034(7) 0.035(7) 0.033(6) -0.002(5) 0.004(5) 0.009(6)
C55' 0.008(5) 0.032(6) 0.048(7) -0.012(5) -0.006(5) 0.012(4)
C56' 0.045(9) 0.096(14) 0.061(10) 0.015(10) -0.009(8) 0.013(8)
C60' 0.025(7) 0.054(9) 0.050(8) -0.009(6) 0.013(6) -0.002(6)
C61' 0.045(8) 0.059(10) 0.043(8) -0.004(7) -0.007(6) -0.003(7)
C62' 0.014(6) 0.044(8) 0.059(9) -0.018(6) 0.004(5) 0.004(5)
C63' 0.033(7) 0.051(9) 0.049(8) -0.007(6) -0.002(6) -0.002(6)
C64' 0.033(8) 0.087(12) 0.054(9) 0.014(8) 0.001(7) -0.010(7)
C65' 0.041(8) 0.036(8) 0.097(13) -0.013(8) 0.001(8) -0.010(7)
C66' 0.017(7) 0.068(11) 0.084(12) -0.006(9) 0.018(7) -0.010(7)
C67' 0.017(7) 0.074(12) 0.100(13) 0.029(9) 0.015(7) -0.003(7)
C68' 0.036(8) 0.084(12) 0.075(12) 0.007(10) 0.009(8) -0.015(8)
C69' 0.013(6) 0.051(9) 0.157(18) 0.000(11) 0.000(8) 0.010(7)

loop_
_atom_type_symbol
_atom_type_description
_atom_type_scat_dispersion_real
_atom_type_scat_dispersion_imag
_atom_type_scat_source
C C 0.0033 0.0016 'International Tables Vol C Tables 4.2.6.8 and 6.1.1.4'
H H 0.0000 0.0000 'International Tables Vol C Tables 4.2.6.8 and 6.1.1.4'
N N 0.0061 0.0033 'International Tables Vol C Tables 4.2.6.8 and 6.1.1.4'
O O 0.0106 0.0060 'International Tables Vol C Tables 4.2.6.8 and 6.1.1.4'
U U -9.6767 9.6646 'International Tables Vol C Tables 4.2.6.8 and 6.1.1.4'

loop_
_geom_angle_atom_site_label_1
_geom_angle_atom_site_label_2
_geom_angle_atom_site_label_3
_geom_angle
_geom_angle_site_symmetry_1
_geom_angle_site_symmetry_3
_geom_angle_publ_flag
O1 U1 O2 104.6(3) . . ?
O1 U1 O3 108.1(3) . . ?
O2 U1 O3 107.6(3) . . ?
O1 U1 N2 139.9(3) . . ?
O2 U1 N2 76.0(3) . . ?
O3 U1 N2 109.7(3) . . ?
O1 U1 N1 75.2(3) . . ?
O2 U1 N1 110.2(3) . . ?
O3 U1 N1 139.7(3) . . ?
N2 U1 N1 67.6(3) . . ?
O1 U1 N3 110.8(3) . . ?
O2 U1 N3 141.4(3) . . ?
O3 U1 N3 75.7(4) . . ?
N2 U1 N3 67.1(3) . . ?
N1 U1 N3 66.2(4) . . ?
C13 O1 U1 130.5(8) . . ?
C34 O2 U1 132.0(7) . . ?
C55 O3 U1 131.8(8) . . ?
C6 N1 C7 109.0(10) . . ?
C6 N1 C1 112.7(9) . . ?
C7 N1 C1 107.1(10) . . ?
C6 N1 U1 115.0(8) . . ?
C7 N1 U1 110.7(7) . . ?
C1 N1 U1 102.0(7) . . ?
C28 N2 C3 104.9(10) . . ?
C28 N2 C2 110.3(10) . . ?
C3 N2 C2 111.2(10) . . ?
C28 N2 U1 109.2(7) . . ?
C3 N2 U1 104.6(7) . . ?
C2 N2 U1 115.9(7) . . ?
C4 N3 C5 112.0(11) . . ?
C4 N3 C49 109.9(11) . . ?
C5 N3 C49 107.2(11) . . ?
C4 N3 U1 113.8(8) . . ?
C5 N3 U1 105.0(8) . . ?
C49 N3 U1 108.7(8) . . ?
C2 C1 N1 114.8(11) . . ?
C1 C2 N2 109.0(9) . . ?
C4 C3 N2 112.0(11) . . ?
N3 C4 C3 111.9(10) . . ?
C6 C5 N3 112.9(11) . . ?
C5 C6 N1 113.7(11) . . ?
C8 C7 N1 113.2(11) . . ?
C13 C8 C9 119.1(12) . . ?
C13 C8 C7 120.8(12) . . ?
C9 C8 C7 120.1(12) . . ?
C10 C9 C8 123.1(12) . . ?
C9 C10 C11 114.6(12) . . ?
C9 C10 C14 123.4(12) . . ?
C11 C10 C14 122.0(13) . . ?
C12 C11 C10 125.5(13) . . ?
C11 C12 C13 116.5(11) . . ?
C11 C12 C18 122.4(11) . . ?
C13 C12 C18 121.0(10) . . ?
O1 C13 C8 116.1(11) . . ?
O1 C13 C12 122.9(10) . . ?
C8 C13 C12 120.9(11) . . ?
C15 C14 C17 109.3(18) . . ?
C15 C14 C10 108.0(13) . . ?
C17 C14 C10 111.1(13) . . ?
C15 C14 C16 108.6(18) . . ?
C17 C14 C16 106.0(15) . . ?
C10 C14 C16 113.7(13) . . ?
C21 C18 C12 113.2(10) . . ?
C21 C18 C20 107.3(9) . . ?
C12 C18 C20 109.3(10) . . ?
C21 C18 C19 107.5(10) . . ?
C12 C18 C19 109.7(9) . . ?
C20 C18 C19 109.7(9) . . ?
C22 C19 C18 110.6(9) . . ?
C18 C20 C23 110.3(10) . . ?
C18 C21 C24 110.9(10) . . ?
C25 C22 C19 110.6(11) . . ?
C25 C22 C26 109.6(10) . . ?
C19 C22 C26 108.2(11) . . ?
C27 C23 C25 109.8(11) . . ?
C27 C23 C20 109.3(10) . . ?
C25 C23 C20 108.7(10) . . ?
C26 C24 C27 109.8(11) . . ?
C26 C24 C21 109.9(10) . . ?
C27 C24 C21 109.2(10) . . ?
C22 C25 C23 110.2(10) . . ?
C24 C26 C22 108.8(10) . . ?
C23 C27 C24 110.1(10) . . ?
N2 C28 C29 114.3(11) . . ?
C30 C29 C34 119.6(11) . . ?
C30 C29 C28 122.3(10) . . ?
C34 C29 C28 118.1(10) . . ?
C29 C30 C31 122.2(11) . . ?
C32 C31 C30 115.3(12) . . ?
C32 C31 C35 124.9(12) . . ?
C30 C31 C35 119.7(11) . . ?
C33 C32 C31 126.1(12) . . ?
C32 C33 C34 116.6(11) . . ?
C32 C33 C39 123.2(10) . . ?
C34 C33 C39 120.1(10) . . ?
O2 C34 C33 123.4(11) . . ?
O2 C34 C29 116.8(10) . . ?
C33 C34 C29 119.8(10) . . ?
C37 C35 C31 112.5(13) . . ?
C37 C35 C38 109.6(16) . . ?
C31 C35 C38 111.2(12) . . ?
C37 C35 C36 108.7(16) . . ?
C31 C35 C36 107.6(14) . . ?
C38 C35 C36 107.0(15) . . ?
C33 C39 C41 112.9(9) . . ?
C33 C39 C42 109.8(9) . . ?
C41 C39 C42 108.5(9) . . ?
C33 C39 C40 111.8(9) . . ?
C41 C39 C40 106.1(10) . . ?
C42 C39 C40 107.5(10) . . ?
C39 C40 C43 110.3(10) . . ?
C44 C41 C39 111.7(10) . . ?
C45 C42 C39 112.0(11) . . ?
C47 C43 C46 110.6(12) . . ?
C47 C43 C40 109.8(11) . . ?
C46 C43 C40 109.6(11) . . ?
C41 C44 C46 110.3(11) . . ?
C41 C44 C48 111.0(10) . . ?
C46 C44 C48 110.1(11) . . ?
C47 C45 C42 110.2(11) . . ?
C47 C45 C48 109.8(12) . . ?
C42 C45 C48 108.2(10) . . ?
C43 C46 C44 106.8(11) . . ?
C45 C47 C43 110.0(11) . . ?
C45 C48 C44 107.6(10) . . ?
N3 C49 C50 113.4(11) . . ?
C51 C50 C55 121.6(14) . . ?
C51 C50 C49 120.2(13) . . ?
C55 C50 C49 118.0(12) . . ?
C52 C51 C50 119.5(14) . . ?
C51 C52 C53 119.9(15) . . ?
C51 C52 C56 121.9(16) . . ?
C53 C52 C56 118.2(18) . . ?
C52 C53 C54 121.8(16) . . ?
C55 C54 C53 118.4(13) . . ?
C55 C54 C60 119.4(12) . . ?
C53 C54 C60 122.2(14) . . ?
O3 C55 C54 124.3(13) . . ?
O3 C55 C50 116.9(12) . . ?
C54 C55 C50 118.8(12) . . ?
C57 C56 C58 110(2) . . ?
C57 C56 C59 110(2) . . ?
C58 C56 C59 107.1(15) . . ?
C57 C56 C52 109.8(15) . . ?
C58 C56 C52 110.0(18) . . ?
C59 C56 C52 109.5(13) . . ?
C62 C60 C61 107.1(11) . . ?
C62 C60 C54 110.9(10) . . ?
C61 C60 C54 115.5(11) . . ?
C62 C60 C63 108.4(11) . . ?
C61 C60 C63 105.7(11) . . ?
C54 C60 C63 109.0(10) . . ?
C64 C61 C60 113.1(12) . . ?
C60 C62 C65 111.5(11) . . ?
C60 C63 C66 111.5(11) . . ?
C68 C64 C61 109.5(13) . . ?
C68 C64 C67 109.7(15) . . ?
C61 C64 C67 106.9(13) . . ?
C67 C65 C69 110.4(12) . . ?
C67 C65 C62 110.0(12) . . ?
C69 C65 C62 107.9(10) . . ?
C68 C66 C69 111.5(13) . . ?
C68 C66 C63 106.6(13) . . ?
C69 C66 C63 109.1(11) . . ?
C65 C67 C64 109.2(12) . . ?
C66 C68 C64 111.4(13) . . ?
C66 C69 C65 110.4(11) . . ?
O1' U1' O2' 103.9(3) . . ?
O1' U1' O3' 108.2(3) . . ?
O2' U1' O3' 104.8(3) . . ?
O1' U1' N3' 141.4(3) . . ?
O2' U1' N3' 111.8(3) . . ?
O3' U1' N3' 77.0(3) . . ?
O1' U1' N1' 75.9(3) . . ?
O2' U1' N1' 140.9(3) . . ?
O3' U1' N1' 112.4(3) . . ?
N3' U1' N1' 67.2(3) . . ?
O1' U1' N2' 108.8(3) . . ?
O2' U1' N2' 76.1(3) . . ?
O3' U1' N2' 141.5(3) . . ?
N3' U1' N2' 67.6(3) . . ?
N1' U1' N2' 67.5(3) . . ?
C13' O1' U1' 134.8(7) . . ?
C34' O2' U1' 131.3(7) . . ?
C55' O3' U1' 124.9(7) . . ?
C1' N1' C6' 112.7(9) . . ?
C1' N1' C7' 111.1(9) . . ?
C6' N1' C7' 104.9(9) . . ?
C1' N1' U1' 114.8(6) . . ?
C6' N1' U1' 104.5(6) . . ?
C7' N1' U1' 108.2(7) . . ?
C2' N2' C3' 113.5(10) . . ?
C2' N2' C28' 106.6(10) . . ?
C3' N2' C28' 110.6(10) . . ?
C2' N2' U1' 102.2(7) . . ?
C3' N2' U1' 113.6(7) . . ?
C28' N2' U1' 109.9(7) . . ?
C4' N3' C49' 108.8(9) . . ?
C4' N3' C5' 108.8(9) . . ?
C49' N3' C5' 110.1(10) . . ?
C4' N3' U1' 104.6(7) . . ?
C49' N3' U1' 109.1(7) . . ?
C5' N3' U1' 115.1(6) . . ?
N1' C1' C2' 111.3(8) . . ?
N2' C2' C1' 114.9(10) . . ?
N2' C3' C4' 113.2(10) . . ?
N3' C4' C3' 113.1(10) . . ?
C6' C5' N3' 109.7(9) . . ?
N1' C6' C5' 112.8(10) . . ?
C8' C7' N1' 112.9(11) . . ?
C13' C8' C9' 121.7(12) . . ?
C13' C8' C7' 117.7(11) . . ?
C9' C8' C7' 119.8(12) . . ?
C10' C9' C8' 119.1(12) . . ?
C11' C10' C9' 120.3(11) . . ?
C11' C10' C14' 120.8(12) . . ?
C9' C10' C14' 118.8(12) . . ?
C10' C11' C12' 122.3(11) . . ?
C13' C12' C11' 116.6(11) . . ?
C13' C12' C18' 121.9(11) . . ?
C11' C12' C18' 121.4(11) . . ?
O1' C13' C8' 119.3(11) . . ?
O1' C13' C12' 120.9(11) . . ?
C8' C13' C12' 119.8(11) . . ?
C15' C14' C16' 110.9(16) . . ?
C15' C14' C17' 108.9(15) . . ?
C16' C14' C17' 107.8(13) . . ?
C15' C14' C10' 111.2(12) . . ?
C16' C14' C10' 110.2(12) . . ?
C17' C14' C10' 107.6(11) . . ?
C12' C18' C21' 114.1(11) . . ?
C12' C18' C19' 110.2(10) . . ?
C21' C18' C19' 106.5(10) . . ?
C12' C18' C20' 111.5(10) . . ?
C21' C18' C20' 107.1(10) . . ?
C19' C18' C20' 107.2(11) . . ?
C18' C19' C22' 113.1(11) . . ?
C23' C20' C18' 110.7(10) . . ?
C18' C21' C24' 111.9(10) . . ?
C25' C22' C26' 111.9(11) . . ?
C25' C22' C19' 109.5(11) . . ?
C26' C22' C19' 107.6(11) . . ?
C27' C23' C20' 111.5(12) . . ?
C27' C23' C25' 110.2(11) . . ?
C20' C23' C25' 109.7(11) . . ?
C27' C24' C21' 110.6(11) . . ?
C27' C24' C26' 108.4(11) . . ?
C21' C24' C26' 108.5(11) . . ?
C22' C25' C23' 107.5(11) . . ?
C22' C26' C24' 109.2(10) . . ?
C23' C27' C24' 108.9(11) . . ?
C29' C28' N2' 114.0(11) . . ?
C34' C29' C30' 118.7(11) . . ?
C34' C29' C28' 120.7(11) . . ?
C30' C29' C28' 120.4(11) . . ?
C31' C30' C29' 121.0(12) . . ?
C30' C31' C32' 116.9(11) . . ?
C30' C31' C35' 124.2(12) . . ?
C32' C31' C35' 118.9(12) . . ?
C33' C32' C31' 124.0(12) . . ?
C34' C33' C32' 116.3(11) . . ?
C34' C33' C39' 123.1(11) . . ?
C32' C33' C39' 120.5(11) . . ?
O2' C34' C33' 120.3(11) . . ?
O2' C34' C29' 116.6(11) . . ?
C33' C34' C29' 123.1(11) . . ?
C37' C35' C38' 108.7(13) . . ?
C37' C35' C31' 111.3(11) . . ?
C38' C35' C31' 110.5(13) . . ?
C37' C35' C36' 108.8(14) . . ?
C38' C35' C36' 107.4(12) . . ?
C31' C35' C36' 110.1(11) . . ?
C40' C39' C33' 113.4(9) . . ?
C40' C39' C41' 107.7(10) . . ?
C33' C39' C41' 111.2(9) . . ?
C40' C39' C42' 107.0(10) . . ?
C33' C39' C42' 108.9(9) . . ?
C41' C39' C42' 108.5(9) . . ?
C39' C40' C43' 111.7(10) . . ?
C39' C41' C44' 110.6(10) . . ?
C45' C42' C39' 110.4(9) . . ?
C47' C43' C40' 109.1(11) . . ?
C47' C43' C46' 110.3(11) . . ?
C40' C43' C46' 110.2(10) . . ?
C46' C44' C48' 110.4(12) . . ?
C46' C44' C41' 109.7(10) . . ?
C48' C44' C41' 108.9(11) . . ?
C42' C45' C48' 110.6(10) . . ?
C42' C45' C47' 110.5(10) . . ?
C48' C45' C47' 110.0(10) . . ?
C44' C46' C43' 108.4(10) . . ?
C43' C47' C45' 106.4(11) . . ?
C44' C48' C45' 109.9(11) . . ?
C50' C49' N3' 111.1(10) . . ?
C55' C50' C51' 118.9(12) . . ?
C55' C50' C49' 119.8(11) . . ?
C51' C50' C49' 121.2(12) . . ?
C52' C51' C50' 121.3(13) . . ?
C51' C52' C53' 117.2(12) . . ?
C51' C52' C56' 121.0(13) . . ?
C53' C52' C56' 121.7(14) . . ?
C52' C53' C54' 124.3(14) . . ?
C55' C54' C53' 115.7(12) . . ?
C55' C54' C60' 122.1(11) . . ?
C53' C54' C60' 122.2(12) . . ?
O3' C55' C50' 117.1(10) . . ?
O3' C55' C54' 120.1(11) . . ?
C50' C55' C54' 122.6(10) . . ?
C59A C56' C58' 137(2) . . ?
C59A C56' C52' 109.6(17) . . ?
C58' C56' C52' 108.6(17) . . ?
C59A C56' C58A 109(2) . . ?
C58' C56' C58A 36.6(16) . . ?
C52' C56' C58A 110.0(18) . . ?
C59A C56' C57' 76(2) . . ?
C58' C56' C57' 111(2) . . ?
C52' C56' C57' 107(2) . . ?
C58A C56' C57' 138(2) . . ?
C59A C56' C57A 111(2) . . ?
C58' C56' C57A 67(2) . . ?
C52' C56' C57A 117(2) . . ?
C58A C56' C57A 100(2) . . ?
C57' C56' C57A 44(2) . . ?
C59A C56' C59' 40.0(17) . . ?
C58' C56' C59' 107(2) . . ?
C52' C56' C59' 109.0(18) . . ?
C58A C56' C59' 73(2) . . ?
C57' C56' C59' 114(2) . . ?
C57A C56' C59' 133(2) . . ?
C54' C60' C61' 111.2(11) . . ?
C54' C60' C62' 112.5(10) . . ?
C61' C60' C62' 108.1(11) . . ?
C54' C60' C63' 114.5(11) . . ?
C61' C60' C63' 105.3(11) . . ?
C62' C60' C63' 104.9(10) . . ?
C60' C61' C64' 111.4(12) . . ?
C65' C62' C60' 113.7(12) . . ?
C66' C63' C60' 110.9(11) . . ?
C67' C64' C68' 111.2(14) . . ?
C67' C64' C61' 108.7(12) . . ?
C68' C64' C61' 108.8(13) . . ?
C62' C65' C67' 109.1(12) . . ?
C62' C65' C69' 112.3(13) . . ?
C67' C65' C69' 105.4(14) . . ?
C69' C66' C63' 114.3(14) . . ?
C69' C66' C68' 109.1(15) . . ?
C63' C66' C68' 110.8(13) . . ?
C64' C67' C65' 110.8(13) . . ?
C66' C68' C64' 106.0(13) . . ?
C66' C69' C65' 108.5(13) . . ?
C3S C2S C1S 116(3) . . ?
C2S C3S C6S 118(3) . . ?
C2S C3S C5S 112(3) . . ?
C6S C3S C5S 110(3) . . ?
C2S C3S C4S 108(3) . . ?
C6S C3S C4S 108(3) . . ?
C5S C3S C4S 99(3) . . ?
C9S C8S C7S 113(2) . . ?
C8S C9S C10S 109.4(10) . . ?
C8S C9S C12S 108.8(10) . . ?
C10S C9S C12S 109.7(10) . . ?
C8S C9S C11S 109.8(10) . . ?
C10S C9S C11S 110.2(10) . . ?
C12S C9S C11S 109.0(10) . . ?

loop_
_geom_bond_atom_site_label_1
_geom_bond_atom_site_label_2
_geom_bond_distance
_geom_bond_site_symmetry_2
_geom_bond_publ_flag
U1 O1 2.215(10) . ?
U1 O2 2.219(9) . ?
U1 O3 2.238(9) . ?
U1 N2 2.608(10) . ?
U1 N1 2.635(9) . ?
U1 N3 2.669(11) . ?
O1 C13 1.362(14) . ?
O2 C34 1.348(14) . ?
O3 C55 1.339(15) . ?
N1 C6 1.496(15) . ?
N1 C7 1.514(17) . ?
N1 C1 1.526(17) . ?
N2 C28 1.497(15) . ?
N2 C3 1.518(15) . ?
N2 C2 1.522(16) . ?
N3 C4 1.496(16) . ?
N3 C5 1.510(18) . ?
N3 C49 1.510(17) . ?
C1 C2 1.489(18) . ?
C3 C4 1.518(19) . ?
C5 C6 1.47(2) . ?
C7 C8 1.500(17) . ?
C8 C13 1.377(17) . ?
C8 C9 1.421(19) . ?
C9 C10 1.383(18) . ?
C10 C11 1.417(16) . ?
C10 C14 1.512(18) . ?
C11 C12 1.387(17) . ?
C12 C13 1.422(16) . ?
C12 C18 1.534(15) . ?
C14 C15 1.48(2) . ?
C14 C17 1.51(2) . ?
C14 C16 1.52(2) . ?
C18 C21 1.516(15) . ?
C18 C20 1.547(15) . ?
C18 C19 1.559(15) . ?
C19 C22 1.522(16) . ?
C20 C23 1.555(17) . ?
C21 C24 1.554(17) . ?
C22 C25 1.516(18) . ?
C22 C26 1.555(17) . ?
C23 C27 1.500(17) . ?
C23 C25 1.530(18) . ?
C24 C26 1.507(19) . ?
C24 C27 1.523(18) . ?
C28 C29 1.499(16) . ?
C29 C30 1.403(17) . ?
C29 C34 1.418(16) . ?
C30 C31 1.395(18) . ?
C31 C32 1.397(17) . ?
C31 C35 1.517(18) . ?
C32 C33 1.384(16) . ?
C33 C34 1.419(16) . ?
C33 C39 1.521(15) . ?
C35 C37 1.49(2) . ?
C35 C38 1.52(2) . ?
C35 C36 1.55(2) . ?
C39 C41 1.530(15) . ?
C39 C42 1.533(16) . ?
C39 C40 1.550(16) . ?
C40 C43 1.545(16) . ?
C41 C44 1.496(15) . ?
C42 C45 1.531(17) . ?
C43 C47 1.518(19) . ?
C43 C46 1.526(18) . ?
C44 C46 1.533(18) . ?
C44 C48 1.542(18) . ?
C45 C47 1.493(18) . ?
C45 C48 1.545(18) . ?
C49 C50 1.54(2) . ?
C50 C51 1.390(19) . ?
C50 C55 1.420(18) . ?
C51 C52 1.35(2) . ?
C52 C53 1.40(2) . ?
C52 C56 1.57(2) . ?
C53 C54 1.409(19) . ?
C54 C55 1.376(19) . ?
C54 C60 1.539(18) . ?
C56 C57 1.49(3) . ?
C56 C58 1.55(3) . ?
C56 C59 1.54(3) . ?
C60 C62 1.537(16) . ?
C60 C61 1.541(17) . ?
C60 C63 1.556(16) . ?
C61 C64 1.52(2) . ?
C62 C65 1.533(18) . ?
C63 C66 1.556(18) . ?
C64 C68 1.52(2) . ?
C64 C67 1.55(2) . ?
C65 C67 1.521(19) . ?
C65 C69 1.534(18) . ?
C66 C68 1.50(2) . ?
C66 C69 1.506(19) . ?
U1' O1' 2.219(8) . ?
U1' O2' 2.220(9) . ?
U1' O3' 2.247(8) . ?
U1' N3' 2.628(9) . ?
U1' N1' 2.648(8) . ?
U1' N2' 2.671(10) . ?
O1' C13' 1.330(13) . ?
O2' C34' 1.374(14) . ?
O3' C55' 1.377(13) . ?
N1' C1' 1.483(14) . ?
N1' C6' 1.487(15) . ?
N1' C7' 1.531(16) . ?
N2' C2' 1.477(15) . ?
N2' C3' 1.484(16) . ?
N2' C28' 1.502(14) . ?
N3' C4' 1.514(14) . ?
N3' C49' 1.507(15) . ?
N3' C5' 1.534(15) . ?
C1' C2' 1.550(16) . ?
C3' C4' 1.525(16) . ?
C5' C6' 1.523(17) . ?
C7' C8' 1.510(18) . ?
C8' C13' 1.398(17) . ?
C8' C9' 1.422(17) . ?
C9' C10' 1.395(19) . ?
C10' C11' 1.377(18) . ?
C10' C14' 1.554(17) . ?
C11' C12' 1.458(17) . ?
C12' C13' 1.432(17) . ?
C12' C18' 1.500(18) . ?
C14' C15' 1.46(2) . ?
C14' C16' 1.50(2) . ?
C14' C17' 1.522(19) . ?
C18' C21' 1.534(16) . ?
C18' C19' 1.533(17) . ?
C18' C20' 1.570(16) . ?
C19' C22' 1.535(17) . ?
C20' C23' 1.509(18) . ?
C21' C24' 1.537(18) . ?
C22' C25' 1.503(17) . ?
C22' C26' 1.520(18) . ?
C23' C27' 1.507(18) . ?
C23' C25' 1.564(19) . ?
C24' C27' 1.527(18) . ?
C24' C26' 1.553(19) . ?
C28' C29' 1.493(18) . ?
C29' C34' 1.415(16) . ?
C29' C30' 1.418(17) . ?
C30' C31' 1.396(19) . ?
C31' C32' 1.430(18) . ?
C31' C35' 1.521(17) . ?
C32' C33' 1.407(16) . ?
C33' C34' 1.376(16) . ?
C33' C39' 1.532(15) . ?
C35' C37' 1.51(2) . ?
C35' C38' 1.52(2) . ?
C35' C36' 1.556(18) . ?
C39' C40' 1.527(15) . ?
C39' C41' 1.546(14) . ?
C39' C42' 1.561(15) . ?
C40' C43' 1.534(17) . ?
C41' C44' 1.547(17) . ?
C42' C45' 1.493(16) . ?
C43' C47' 1.540(19) . ?
C43' C46' 1.549(18) . ?
C44' C46' 1.515(18) . ?
C44' C48' 1.514(19) . ?
C45' C48' 1.518(19) . ?
C45' C47' 1.565(17) . ?
C49' C50' 1.487(18) . ?
C50' C55' 1.383(18) . ?
C50' C51' 1.408(17) . ?
C51' C52' 1.38(2) . ?
C52' C53' 1.39(2) . ?
C52' C56' 1.537(19) . ?
C53' C54' 1.404(17) . ?
C54' C55' 1.395(16) . ?
C54' C60' 1.503(18) . ?
C56' C59A 1.46(3) . ?
C56' C58' 1.47(3) . ?
C56' C58A 1.58(4) . ?
C56' C57' 1.58(5) . ?
C56' C57A 1.59(5) . ?
C56' C59' 1.67(4) . ?
C60' C61' 1.546(18) . ?
C60' C62' 1.564(17) . ?
C60' C63' 1.576(17) . ?
C61' C64' 1.56(2) . ?
C62' C65' 1.47(2) . ?
C63' C66' 1.52(2) . ?
C64' C67' 1.51(2) . ?
C64' C68' 1.543(19) . ?
C65' C67' 1.52(2) . ?
C65' C69' 1.560(18) . ?
C66' C69' 1.46(2) . ?
C66' C68' 1.53(2) . ?
C1S C2S 1.527(19) . ?
C2S C3S 1.481(19) . ?
C3S C6S 1.487(19) . ?
C3S C5S 1.493(19) . ?
C3S C4S 1.557(18) . ?
C7S C8S 1.507(19) . ?
C8S C9S 1.529(13) . ?
C9S C10S 1.529(13) . ?
C9S C12S 1.535(13) . ?
C9S C11S 1.538(13) . ?
